data_7217506
loop_
_publ_author_name
'Yuan, Wei-Guan'
'Xiong, Fang'
'Zhang, Hong-Ling'
'Tang, Wei'
'Zhang, Shu-Fang'
'He, Zhan'
'Jing, Lin-Hai'
'Qin, Da-Bin'

_publ_section_title
;
 Syntheses, structures and luminescent properties of six divalent metal
 terephthalate coordination polymers based on three new flexible
 bis(imidazole) ligands
;
_journal_issue 33
_journal_name_full CrystEngComm
_journal_page_first 7701
_journal_paper_doi 10.1039/C4CE00635F
_journal_volume 16
_journal_year 2014
_chemical_formula_sum 'C39 H37 N5 O8 Zn'
_chemical_formula_weight 769.09
_chemical_name_systematic
; 
 ? 
;
_space_group_IT_number 61
_symmetry_cell_setting orthorhombic
_symmetry_space_group_name_Hall '-P 2ac 2ab'
_symmetry_space_group_name_H-M 'P b c a'
_atom_sites_solution_hydrogens geom
_atom_sites_solution_primary direct
_atom_sites_solution_secondary difmap
_audit_creation_method SHELXL-97
_cell_angle_alpha 90.00
_cell_angle_beta 90.00
_cell_angle_gamma 90.00
_cell_formula_units_Z 8
_cell_length_a 18.724(7)
_cell_length_b 19.302(7)
_cell_length_c 20.004(8)
_cell_measurement_reflns_used 3472
_cell_measurement_temperature 296(2)
_cell_measurement_theta_max 19.47
_cell_measurement_theta_min 2.31
_cell_volume 7230(5)
_computing_cell_refinement 'Bruker SAINT'
_computing_data_collection 'Bruker APEX2'
_computing_data_reduction 'Bruker SAINT'
_computing_molecular_graphics 'Bruker SHELXTL'
_computing_publication_material 'Bruker SHELXTL'
_computing_structure_refinement 'SHELXL-97 (Sheldrick, 2008)'
_computing_structure_solution 'SHELXS-97 (Sheldrick, 2008)'
_diffrn_ambient_temperature 296(2)
_diffrn_measured_fraction_theta_full 0.999
_diffrn_measured_fraction_theta_max 0.999
_diffrn_measurement_device_type 'Bruker APEX-II CCD'
_diffrn_measurement_method '\f and \w scans'
_diffrn_radiation_monochromator graphite
_diffrn_radiation_source 'fine-focus sealed tube'
_diffrn_radiation_type MoK\a
_diffrn_radiation_wavelength 0.71073
_diffrn_reflns_av_R_equivalents 0.0902
_diffrn_reflns_av_sigmaI/netI 0.0672
_diffrn_reflns_limit_h_max 22
_diffrn_reflns_limit_h_min -23
_diffrn_reflns_limit_k_max 21
_diffrn_reflns_limit_k_min -23
_diffrn_reflns_limit_l_max 23
_diffrn_reflns_limit_l_min -24
_diffrn_reflns_number 38432
_diffrn_reflns_theta_full 26.00
_diffrn_reflns_theta_max 26.00
_diffrn_reflns_theta_min 1.83
_exptl_absorpt_coefficient_mu 0.740
_exptl_absorpt_correction_T_max 0.8908
_exptl_absorpt_correction_T_min 0.8424
_exptl_absorpt_correction_type multi-scan
_exptl_absorpt_process_details SADABS
_exptl_crystal_colour colorless
_exptl_crystal_density_diffrn 1.410
_exptl_crystal_density_method 'not measured'
_exptl_crystal_description block
_exptl_crystal_F_000 3184
_exptl_crystal_size_max 0.24
_exptl_crystal_size_mid 0.18
_exptl_crystal_size_min 0.16
_refine_diff_density_max 0.496
_refine_diff_density_min -0.331
_refine_diff_density_rms 0.060
_refine_ls_extinction_method none
_refine_ls_goodness_of_fit_ref 1.004
_refine_ls_hydrogen_treatment constr
_refine_ls_matrix_type full
_refine_ls_number_parameters 480
_refine_ls_number_reflns 7109
_refine_ls_number_restraints 24
_refine_ls_restrained_S_all 1.033
_refine_ls_R_factor_all 0.1127
_refine_ls_R_factor_gt 0.0534
_refine_ls_shift/su_max 0.001
_refine_ls_shift/su_mean 0.000
_refine_ls_structure_factor_coef Fsqd
_refine_ls_weighting_details 'calc w=1/[\s^2^(Fo^2^)+(0.0618P)^2^+4.0107P] where P=(Fo^2^+2Fc^2^)/3'
_refine_ls_weighting_scheme calc
_refine_ls_wR_factor_gt 0.1175
_refine_ls_wR_factor_ref 0.1462
_reflns_number_gt 4059
_reflns_number_total 7109
_reflns_threshold_expression >2sigma(I)
_cod_duplicate_entry 7216384
_cod_data_source_file c4ce00635f2.cif
_cod_data_source_block CCDC
_cod_depositor_comments
;
The following automatic conversions were performed:

'_symmetry_cell_setting' value 'Orthorhombic' changed to
'orthorhombic' according to
/usr/data/users/saulius/crontab/automatic-downloads/current/RSC/lib/dictionaries/cif_core.dic
dictionary named 'cif_core.dic' version 2.4.2 from
2011-04-26.

'_exptl_absorpt_correction_type' value 'Multi-scan'
changed to 'multi-scan' according to
/usr/data/users/saulius/crontab/automatic-downloads/current/RSC/lib/dictionaries/cif_core.dic
dictionary named 'cif_core.dic' version 2.4.2 from 2011-04-26.

Automatic conversion script
Id: cif_fix_values 2281 2013-09-26 08:29:07Z andrius 
;
_cod_original_cell_volume 7229(5)
_cod_original_sg_symbol_H-M 'Pbca '
_cod_database_code 7217506

loop_
_symmetry_equiv_pos_as_xyz
'x, y, z'
'-x+1/2, -y, z+1/2'
'-x, y+1/2, -z+1/2'
'x+1/2, -y+1/2, -z'
'-x, -y, -z'
'x-1/2, y, -z-1/2'
'x, -y-1/2, z-1/2'
'-x-1/2, y-1/2, z'

loop_
_atom_site_label
_atom_site_type_symbol
_atom_site_fract_x
_atom_site_fract_y
_atom_site_fract_z
_atom_site_U_iso_or_equiv
_atom_site_adp_type
_atom_site_occupancy
_atom_site_symmetry_multiplicity
_atom_site_calc_flag
_atom_site_refinement_flags
N4 N 0.80084(17) 0.62577(17) 0.67427(17) 0.0463(8) Uani 1 1 d .
C22 C 0.7436(2) 0.5936(2) 0.6946(2) 0.0490(10) Uani 1 1 d .
H22A H 0.7448 0.5529 0.7194 0.059 Uiso 1 1 calc R
N3 N 0.68317(17) 0.62468(18) 0.67628(18) 0.0500(9) Uani 1 1 d .
C21 C 0.6107(2) 0.5988(2) 0.6888(2) 0.0612(13) Uani 1 1 d .
H21A H 0.5766 0.6355 0.6803 0.073 Uiso 1 1 calc R
H21B H 0.6064 0.5855 0.7354 0.073 Uiso 1 1 calc R
O6 O 0.4562(3) 0.51652(19) 0.77861(18) 0.0982(14) Uani 1 1 d U
C36 C 0.4098(5) 0.4716(3) 0.7720(3) 0.0849(19) Uani 1 1 d .
Zn1 Zn 0.59626(2) 0.09210(2) 0.67309(2) 0.03968(16) Uani 1 1 d .
C1 C 0.5267(2) 0.09641(19) 0.5406(2) 0.0443(10) Uani 1 1 d .
H1A H 0.4903 0.1231 0.5588 0.053 Uiso 1 1 calc R
C2 C 0.6220(2) 0.03543(19) 0.5302(2) 0.0440(10) Uani 1 1 d .
C3 C 0.5911(2) 0.0408(2) 0.4672(2) 0.0461(10) Uani 1 1 d .
C4 C 0.6201(3) 0.0097(2) 0.4124(2) 0.0682(13) Uani 1 1 d .
H4A H 0.5991 0.0132 0.3704 0.082 Uiso 1 1 calc R
C5 C 0.6817(3) -0.0266(3) 0.4223(3) 0.0859(17) Uani 1 1 d .
H5A H 0.7029 -0.0485 0.3859 0.103 Uiso 1 1 calc R
C6 C 0.7138(3) -0.0322(3) 0.4842(3) 0.0745(15) Uani 1 1 d .
H6A H 0.7562 -0.0569 0.4884 0.089 Uiso 1 1 calc R
C7 C 0.6842(2) -0.0017(2) 0.5399(2) 0.0567(12) Uani 1 1 d .
H7A H 0.7051 -0.0059 0.5819 0.068 Uiso 1 1 calc R
C8 C 0.4841(2) 0.1069(2) 0.4246(2) 0.0546(12) Uani 1 1 d .
H8A H 0.4369 0.1150 0.4430 0.066 Uiso 1 1 calc R
H8B H 0.4796 0.0728 0.3893 0.066 Uiso 1 1 calc R
C9 C 0.5123(2) 0.1735(2) 0.3956(2) 0.0537(11) Uani 1 1 d .
H9A H 0.5601 0.1670 0.3781 0.064 Uiso 1 1 calc R
H9B H 0.4816 0.1898 0.3599 0.064 Uiso 1 1 calc R
C10 C 0.5389(2) 0.2872(2) 0.4376(2) 0.0479(10) Uani 1 1 d .
C11 C 0.5571(2) 0.3106(2) 0.3737(2) 0.0554(12) Uani 1 1 d .
H11A H 0.5536 0.2811 0.3370 0.066 Uiso 1 1 calc R
C12 C 0.5799(2) 0.3769(3) 0.3658(2) 0.0580(12) Uani 1 1 d .
H12A H 0.5917 0.3925 0.3231 0.070 Uiso 1 1 calc R
C13 C 0.5863(2) 0.4226(2) 0.4198(2) 0.0493(11) Uani 1 1 d .
C14 C 0.5689(2) 0.3986(2) 0.4843(2) 0.0455(10) Uani 1 1 d .
C15 C 0.5452(2) 0.3297(2) 0.4916(2) 0.0473(10) Uani 1 1 d .
H15A H 0.5336 0.3131 0.5338 0.057 Uiso 1 1 calc R
C16 C 0.5748(2) 0.4442(2) 0.5392(2) 0.0503(11) Uani 1 1 d .
H16A H 0.5648 0.4285 0.5821 0.060 Uiso 1 1 calc R
C17 C 0.5949(2) 0.5106(2) 0.5294(2) 0.0516(11) Uani 1 1 d .
C18 C 0.6115(2) 0.5348(2) 0.4653(2) 0.0615(12) Uani 1 1 d .
H18A H 0.6252 0.5807 0.4592 0.074 Uiso 1 1 calc R
C19 C 0.6078(2) 0.4921(3) 0.4124(2) 0.0628(13) Uani 1 1 d .
H19A H 0.6196 0.5087 0.3702 0.075 Uiso 1 1 calc R
C20 C 0.5938(2) 0.5378(2) 0.6452(2) 0.0554(11) Uani 1 1 d .
H20A H 0.6262 0.4999 0.6547 0.067 Uiso 1 1 calc R
H20B H 0.5453 0.5222 0.6531 0.067 Uiso 1 1 calc R
C23 C 0.7023(2) 0.6823(2) 0.6401(3) 0.0587(12) Uani 1 1 d .
C24 C 0.7763(2) 0.6827(2) 0.6402(2) 0.0512(11) Uani 1 1 d .
C25 C 0.8130(3) 0.7359(3) 0.6095(3) 0.0765(16) Uani 1 1 d .
H25A H 0.8627 0.7368 0.6090 0.092 Uiso 1 1 calc R
C26 C 0.7742(3) 0.7871(3) 0.5800(4) 0.109(2) Uani 1 1 d U
H26A H 0.7978 0.8241 0.5598 0.131 Uiso 1 1 calc R
C27 C 0.7004(4) 0.7851(4) 0.5794(4) 0.125(3) Uani 1 1 d U
H27A H 0.6753 0.8208 0.5587 0.150 Uiso 1 1 calc R
C28 C 0.6630(3) 0.7319(3) 0.6084(4) 0.103(2) Uani 1 1 d .
H28A H 0.6134 0.7298 0.6067 0.124 Uiso 1 1 calc R
C29 C 0.4908(2) 0.1970(2) 0.6866(2) 0.0443(10) Uani 1 1 d .
C30 C 0.4712(2) 0.2695(2) 0.7066(2) 0.0438(10) Uani 1 1 d .
C31 C 0.5225(2) 0.3198(2) 0.7147(2) 0.0503(11) Uani 1 1 d .
H31A H 0.5704 0.3095 0.7073 0.060 Uiso 1 1 calc R
C32 C 0.5023(3) 0.3861(2) 0.7340(2) 0.0574(12) Uani 1 1 d .
H32A H 0.5367 0.4205 0.7383 0.069 Uiso 1 1 calc R
C33 C 0.4320(3) 0.4012(2) 0.7467(2) 0.0606(13) Uani 1 1 d .
C34 C 0.3823(3) 0.3511(3) 0.7392(3) 0.0836(17) Uani 1 1 d .
H34A H 0.3346 0.3611 0.7478 0.100 Uiso 1 1 calc R
C35 C 0.4011(2) 0.2853(3) 0.7191(3) 0.0712(15) Uani 1 1 d .
H35A H 0.3662 0.2515 0.7140 0.085 Uiso 1 1 calc R
C37 C 0.7413(6) 0.1781(5) 0.4170(6) 0.221(6) Uani 1 1 d .
H37A H 0.7305 0.1354 0.3944 0.331 Uiso 1 1 calc R
H37B H 0.7088 0.1844 0.4536 0.331 Uiso 1 1 calc R
H37C H 0.7893 0.1765 0.4336 0.331 Uiso 1 1 calc R
C38 C 0.7588(5) 0.3034(5) 0.3871(6) 0.183(4) Uani 1 1 d .
H38A H 0.7552 0.3325 0.3483 0.275 Uiso 1 1 calc R
H38B H 0.8077 0.3013 0.4014 0.275 Uiso 1 1 calc R
H38C H 0.7300 0.3223 0.4224 0.275 Uiso 1 1 calc R
C39 C 0.7056(4) 0.2182(7) 0.3141(6) 0.165(5) Uani 1 1 d .
H39 H 0.7065 0.2517 0.2807 0.198 Uiso 1 1 calc R
N1 N 0.57963(17) 0.07138(16) 0.57610(16) 0.0430(8) Uani 1 1 d .
N2 N 0.53000(17) 0.08003(16) 0.47626(17) 0.0458(8) Uani 1 1 d .
N5 N 0.7341(3) 0.2349(4) 0.3709(5) 0.131(2) Uani 1 1 d .
O1 O 0.51288(16) 0.22174(15) 0.44980(14) 0.0577(8) Uani 1 1 d .
O2 O 0.60182(16) 0.56009(15) 0.57803(15) 0.0607(8) Uani 1 1 d .
O3 O 0.44570(16) 0.15890(16) 0.66172(16) 0.0643(9) Uani 1 1 d .
O4 O 0.55521(15) 0.17999(14) 0.69847(15) 0.0533(7) Uani 1 1 d .
O5 O 0.3482(3) 0.4813(3) 0.7885(3) 0.145(2) Uani 1 1 d U
O7 O 0.6792(4) 0.1657(4) 0.3007(4) 0.182(3) Uani 1 1 d .
O1W O 0.7006(4) 0.0623(4) 0.2327(6) 0.289(6) Uani 1 1 d .

loop_
_atom_site_aniso_label
_atom_site_aniso_U_11
_atom_site_aniso_U_22
_atom_site_aniso_U_33
_atom_site_aniso_U_23
_atom_site_aniso_U_13
_atom_site_aniso_U_12
N4 0.0442(19) 0.0372(19) 0.058(2) 0.0056(17) -0.0044(17) -0.0019(16)
C22 0.049(2) 0.042(2) 0.055(3) -0.004(2) 0.002(2) 0.000(2)
N3 0.0429(19) 0.046(2) 0.062(2) -0.0086(18) 0.0024(18) 0.0019(16)
C21 0.046(3) 0.070(3) 0.068(3) -0.016(2) 0.010(2) -0.007(2)
O6 0.189(4) 0.042(2) 0.064(2) -0.0071(18) 0.023(3) 0.009(3)
C36 0.148(6) 0.062(4) 0.045(3) -0.007(3) -0.016(4) 0.043(4)
Zn1 0.0469(3) 0.0306(2) 0.0415(3) 0.0008(2) 0.0013(2) 0.0012(2)
C1 0.050(2) 0.038(2) 0.045(3) -0.0053(19) 0.005(2) 0.002(2)
C2 0.047(2) 0.033(2) 0.052(3) -0.0025(19) 0.008(2) 0.0029(19)
C3 0.053(2) 0.041(2) 0.044(3) -0.0052(19) 0.005(2) 0.002(2)
C4 0.085(3) 0.069(3) 0.050(3) -0.009(2) 0.005(3) 0.016(3)
C5 0.095(4) 0.092(4) 0.071(4) -0.019(3) 0.020(3) 0.033(3)
C6 0.067(3) 0.069(3) 0.087(4) -0.005(3) 0.011(3) 0.021(3)
C7 0.060(3) 0.048(3) 0.062(3) -0.001(2) -0.003(2) 0.008(2)
C8 0.060(3) 0.054(3) 0.050(3) -0.012(2) -0.014(2) 0.003(2)
C9 0.065(3) 0.050(3) 0.047(3) -0.005(2) -0.009(2) 0.005(2)
C10 0.053(2) 0.047(3) 0.044(3) 0.004(2) -0.006(2) 0.005(2)
C11 0.066(3) 0.061(3) 0.040(3) -0.003(2) -0.004(2) 0.009(2)
C12 0.070(3) 0.067(3) 0.037(3) 0.011(2) 0.003(2) 0.001(3)
C13 0.048(2) 0.055(3) 0.045(3) 0.011(2) -0.002(2) 0.001(2)
C14 0.043(2) 0.049(3) 0.044(3) 0.006(2) -0.0067(19) 0.004(2)
C15 0.056(3) 0.052(3) 0.034(3) 0.0026(19) -0.0035(19) 0.003(2)
C16 0.058(3) 0.050(3) 0.043(3) 0.007(2) -0.003(2) -0.004(2)
C17 0.049(2) 0.050(3) 0.055(3) 0.000(2) -0.003(2) -0.002(2)
C18 0.067(3) 0.056(3) 0.062(3) 0.011(2) -0.004(2) -0.014(2)
C19 0.067(3) 0.071(3) 0.050(3) 0.016(2) -0.002(2) -0.009(3)
C20 0.050(2) 0.059(3) 0.057(3) -0.007(2) 0.003(2) -0.013(2)
C23 0.049(3) 0.051(3) 0.076(3) 0.004(2) 0.001(2) 0.008(2)
C24 0.049(3) 0.040(2) 0.064(3) 0.007(2) -0.006(2) 0.003(2)
C25 0.057(3) 0.066(3) 0.107(4) 0.037(3) -0.004(3) 0.003(3)
C26 0.078(4) 0.091(4) 0.159(6) 0.063(4) 0.003(4) 0.010(3)
C27 0.091(4) 0.109(5) 0.176(6) 0.072(5) -0.004(4) 0.026(4)
C28 0.053(3) 0.100(5) 0.156(6) 0.047(4) 0.005(3) 0.017(3)
C29 0.055(3) 0.039(2) 0.040(3) -0.0012(18) 0.012(2) 0.000(2)
C30 0.051(2) 0.037(2) 0.044(2) -0.0061(18) -0.002(2) 0.008(2)
C31 0.064(3) 0.039(2) 0.048(3) 0.0000(19) 0.011(2) 0.002(2)
C32 0.092(4) 0.032(2) 0.049(3) 0.0023(19) 0.005(3) -0.005(2)
C33 0.099(4) 0.039(3) 0.043(3) -0.004(2) -0.011(3) 0.027(3)
C34 0.067(3) 0.070(4) 0.114(5) -0.039(3) -0.017(3) 0.036(3)
C35 0.054(3) 0.064(3) 0.096(4) -0.032(3) -0.008(3) 0.010(2)
C37 0.241(13) 0.145(9) 0.276(16) 0.073(9) -0.085(10) 0.020(8)
C38 0.157(8) 0.130(8) 0.263(13) -0.057(8) 0.023(7) -0.036(6)
C39 0.077(5) 0.233(14) 0.184(11) -0.078(9) 0.014(6) -0.037(7)
N1 0.050(2) 0.0404(19) 0.039(2) -0.0009(15) 0.0007(16) 0.0013(15)
N2 0.053(2) 0.040(2) 0.044(2) -0.0039(15) -0.0035(17) 0.0018(16)
N5 0.088(4) 0.112(5) 0.195(8) -0.048(5) 0.005(5) 0.005(4)
O1 0.084(2) 0.0481(18) 0.0414(18) -0.0041(13) -0.0005(15) -0.0023(16)
O2 0.073(2) 0.0517(18) 0.058(2) -0.0032(15) 0.0024(16) -0.0161(16)
O3 0.0583(19) 0.0520(18) 0.082(2) -0.0287(17) 0.0015(17) -0.0045(16)
O4 0.0512(18) 0.0370(16) 0.072(2) -0.0043(14) 0.0030(15) 0.0077(14)
O5 0.140(4) 0.112(4) 0.184(5) -0.071(3) -0.027(3) 0.073(3)
O7 0.125(5) 0.210(8) 0.212(7) -0.051(6) -0.017(5) -0.024(5)
O1W 0.144(5) 0.172(6) 0.552(17) -0.148(9) -0.038(8) -0.027(5)

loop_
_atom_type_symbol
_atom_type_description
_atom_type_scat_dispersion_real
_atom_type_scat_dispersion_imag
_atom_type_scat_source
C C 0.0033 0.0016 'International Tables Vol C Tables 4.2.6.8 and 6.1.1.4'
H H 0.0000 0.0000 'International Tables Vol C Tables 4.2.6.8 and 6.1.1.4'
N N 0.0061 0.0033 'International Tables Vol C Tables 4.2.6.8 and 6.1.1.4'
O O 0.0106 0.0060 'International Tables Vol C Tables 4.2.6.8 and 6.1.1.4'
Zn Zn 0.2839 1.4301 'International Tables Vol C Tables 4.2.6.8 and 6.1.1.4'

loop_
_geom_angle_atom_site_label_1
_geom_angle_atom_site_label_2
_geom_angle_atom_site_label_3
_geom_angle
_geom_angle_site_symmetry_1
_geom_angle_site_symmetry_3
C22 N4 C24 105.1(3) . .
C22 N4 Zn1 129.0(3) . 8_765
C24 N4 Zn1 124.6(3) . 8_765
N4 C22 N3 113.4(4) . .
N4 C22 H22A 123.3 . .
N3 C22 H22A 123.3 . .
C22 N3 C23 106.7(3) . .
C22 N3 C21 125.8(4) . .
C23 N3 C21 127.3(4) . .
N3 C21 C20 111.3(3) . .
N3 C21 H21A 109.4 . .
C20 C21 H21A 109.4 . .
N3 C21 H21B 109.4 . .
C20 C21 H21B 109.4 . .
H21A C21 H21B 108.0 . .
C36 O6 Zn1 102.5(4) . 3_656
O5 C36 O6 122.2(6) . .
O5 C36 C33 119.4(7) . .
O6 C36 C33 118.3(6) . .
O5 C36 Zn1 72.8(4) . 3_656
O6 C36 Zn1 49.6(3) . 3_656
C33 C36 Zn1 165.7(5) . 3_656
O4 Zn1 O6 108.50(16) . 3_646
O4 Zn1 N1 111.58(13) . .
O6 Zn1 N1 104.17(14) 3_646 .
O4 Zn1 N4 95.35(13) . 8_755
O6 Zn1 N4 133.68(18) 3_646 8_755
N1 Zn1 N4 102.83(13) . 8_755
O4 Zn1 C36 131.62(19) . 3_646
O6 Zn1 C36 27.9(2) 3_646 3_646
N1 Zn1 C36 103.05(15) . 3_646
N4 Zn1 C36 109.0(2) 8_755 3_646
N1 C1 N2 113.7(4) . .
N1 C1 H1A 123.1 . .
N2 C1 H1A 123.1 . .
N1 C2 C3 108.8(3) . .
N1 C2 C7 130.2(4) . .
C3 C2 C7 121.1(4) . .
C4 C3 N2 132.5(4) . .
C4 C3 C2 122.1(4) . .
N2 C3 C2 105.5(3) . .
C3 C4 C5 116.5(5) . .
C3 C4 H4A 121.7 . .
C5 C4 H4A 121.7 . .
C6 C5 C4 122.5(5) . .
C6 C5 H5A 118.7 . .
C4 C5 H5A 118.7 . .
C5 C6 C7 121.2(5) . .
C5 C6 H6A 119.4 . .
C7 C6 H6A 119.4 . .
C2 C7 C6 116.7(4) . .
C2 C7 H7A 121.7 . .
C6 C7 H7A 121.7 . .
N2 C8 C9 111.9(3) . .
N2 C8 H8A 109.2 . .
C9 C8 H8A 109.2 . .
N2 C8 H8B 109.2 . .
C9 C8 H8B 109.2 . .
H8A C8 H8B 107.9 . .
O1 C9 C8 105.5(3) . .
O1 C9 H9A 110.6 . .
C8 C9 H9A 110.6 . .
O1 C9 H9B 110.6 . .
C8 C9 H9B 110.6 . .
H9A C9 H9B 108.8 . .
C15 C10 O1 116.3(4) . .
C15 C10 C11 120.7(4) . .
O1 C10 C11 123.0(4) . .
C12 C11 C10 119.1(4) . .
C12 C11 H11A 120.4 . .
C10 C11 H11A 120.4 . .
C11 C12 C13 122.0(4) . .
C11 C12 H12A 119.0 . .
C13 C12 H12A 119.0 . .
C14 C13 C12 118.7(4) . .
C14 C13 C19 118.3(4) . .
C12 C13 C19 122.9(4) . .
C13 C14 C16 119.3(4) . .
C13 C14 C15 118.5(4) . .
C16 C14 C15 122.2(4) . .
C10 C15 C14 121.0(4) . .
C10 C15 H15A 119.5 . .
C14 C15 H15A 119.5 . .
C17 C16 C14 120.1(4) . .
C17 C16 H16A 120.0 . .
C14 C16 H16A 120.0 . .
C16 C17 O2 125.8(4) . .
C16 C17 C18 120.7(4) . .
O2 C17 C18 113.5(4) . .
C19 C18 C17 120.4(4) . .
C19 C18 H18A 119.8 . .
C17 C18 H18A 119.8 . .
C18 C19 C13 121.2(4) . .
C18 C19 H19A 119.4 . .
C13 C19 H19A 119.4 . .
O2 C20 C21 106.9(4) . .
O2 C20 H20A 110.3 . .
C21 C20 H20A 110.3 . .
O2 C20 H20B 110.3 . .
C21 C20 H20B 110.3 . .
H20A C20 H20B 108.6 . .
C28 C23 N3 132.3(4) . .
C28 C23 C24 122.4(5) . .
N3 C23 C24 105.4(4) . .
N4 C24 C23 109.3(4) . .
N4 C24 C25 130.5(4) . .
C23 C24 C25 120.2(4) . .
C26 C25 C24 117.9(5) . .
C26 C25 H25A 121.1 . .
C24 C25 H25A 121.1 . .
C25 C26 C27 121.1(6) . .
C25 C26 H26A 119.5 . .
C27 C26 H26A 119.5 . .
C28 C27 C26 121.8(6) . .
C28 C27 H27A 119.1 . .
C26 C27 H27A 119.1 . .
C23 C28 C27 116.6(5) . .
C23 C28 H28A 121.7 . .
C27 C28 H28A 121.7 . .
O3 C29 O4 125.1(4) . .
O3 C29 C30 119.9(4) . .
O4 C29 C30 115.0(4) . .
C35 C30 C31 119.4(4) . .
C35 C30 C29 119.4(4) . .
C31 C30 C29 121.2(4) . .
C30 C31 C32 119.5(4) . .
C30 C31 H31A 120.3 . .
C32 C31 H31A 120.3 . .
C33 C32 C31 120.6(4) . .
C33 C32 H32A 119.7 . .
C31 C32 H32A 119.7 . .
C34 C33 C32 119.2(4) . .
C34 C33 C36 119.5(6) . .
C32 C33 C36 121.2(5) . .
C33 C34 C35 121.1(5) . .
C33 C34 H34A 119.5 . .
C35 C34 H34A 119.5 . .
C30 C35 C34 120.2(5) . .
C30 C35 H35A 119.9 . .
C34 C35 H35A 119.9 . .
N5 C37 H37A 109.5 . .
N5 C37 H37B 109.5 . .
H37A C37 H37B 109.5 . .
N5 C37 H37C 109.5 . .
H37A C37 H37C 109.5 . .
H37B C37 H37C 109.5 . .
N5 C38 H38A 109.5 . .
N5 C38 H38B 109.5 . .
H38A C38 H38B 109.5 . .
N5 C38 H38C 109.5 . .
H38A C38 H38C 109.5 . .
H38B C38 H38C 109.5 . .
O7 C39 N5 126.6(13) . .
O7 C39 H39 116.7 . .
N5 C39 H39 116.7 . .
C1 N1 C2 104.9(3) . .
C1 N1 Zn1 124.6(3) . .
C2 N1 Zn1 130.2(3) . .
C1 N2 C3 107.2(3) . .
C1 N2 C8 125.6(3) . .
C3 N2 C8 126.7(4) . .
C39 N5 C37 114.3(9) . .
C39 N5 C38 123.9(11) . .
C37 N5 C38 121.8(10) . .
C10 O1 C9 117.8(3) . .
C17 O2 C20 116.9(3) . .
C29 O4 Zn1 123.7(3) . .

loop_
_geom_bond_atom_site_label_1
_geom_bond_atom_site_label_2
_geom_bond_distance
_geom_bond_site_symmetry_2
N4 C22 1.304(5) .
N4 C24 1.373(5) .
N4 Zn1 2.033(3) 8_765
C22 N3 1.332(5) .
C22 H22A 0.9300 .
N3 C23 1.374(5) .
N3 C21 1.466(5) .
C21 C20 1.499(6) .
C21 H21A 0.9700 .
C21 H21B 0.9700 .
O6 C36 1.234(7) .
O6 Zn1 2.007(4) 3_656
C36 O5 1.213(7) .
C36 C33 1.508(7) .
C36 Zn1 2.574(6) 3_656
Zn1 O4 1.930(3) .
Zn1 O6 2.007(4) 3_646
Zn1 N1 2.005(3) .
Zn1 N4 2.033(3) 8_755
Zn1 C36 2.574(6) 3_646
C1 N1 1.311(5) .
C1 N2 1.327(5) .
C1 H1A 0.9300 .
C2 N1 1.398(5) .
C2 C3 1.391(6) .
C2 C7 1.381(5) .
C3 C4 1.363(6) .
C3 N2 1.384(5) .
C4 C5 1.364(7) .
C4 H4A 0.9300 .
C5 C6 1.382(7) .
C5 H5A 0.9300 .
C6 C7 1.375(6) .
C6 H6A 0.9300 .
C7 H7A 0.9300 .
C8 N2 1.441(5) .
C8 C9 1.507(6) .
C8 H8A 0.9700 .
C8 H8B 0.9700 .
C9 O1 1.428(5) .
C9 H9A 0.9700 .
C9 H9B 0.9700 .
C10 C15 1.362(5) .
C10 O1 1.376(5) .
C10 C11 1.398(6) .
C11 C12 1.360(6) .
C11 H11A 0.9300 .
C12 C13 1.399(6) .
C12 H12A 0.9300 .
C13 C14 1.410(6) .
C13 C19 1.408(6) .
C14 C16 1.411(6) .
C14 C15 1.409(5) .
C15 H15A 0.9300 .
C16 C17 1.352(5) .
C16 H16A 0.9300 .
C17 O2 1.370(5) .
C17 C18 1.399(6) .
C18 C19 1.343(6) .
C18 H18A 0.9300 .
C19 H19A 0.9300 .
C20 O2 1.419(5) .
C20 H20A 0.9700 .
C20 H20B 0.9700 .
C23 C28 1.364(7) .
C23 C24 1.385(6) .
C24 C25 1.380(6) .
C25 C26 1.361(7) .
C25 H25A 0.9300 .
C26 C27 1.384(8) .
C26 H26A 0.9300 .
C27 C28 1.372(8) .
C27 H27A 0.9300 .
C28 H28A 0.9300 .
C29 O3 1.225(5) .
C29 O4 1.271(5) .
C29 C30 1.503(5) .
C30 C35 1.370(5) .
C30 C31 1.375(5) .
C31 C32 1.389(6) .
C31 H31A 0.9300 .
C32 C33 1.373(7) .
C32 H32A 0.9300 .
C33 C34 1.351(7) .
C34 C35 1.378(6) .
C34 H34A 0.9300 .
C35 H35A 0.9300 .
C37 N5 1.438(11) .
C37 H37A 0.9600 .
C37 H37B 0.9600 .
C37 H37C 0.9600 .
C38 N5 1.439(9) .
C38 H38A 0.9600 .
C38 H38B 0.9600 .
C38 H38C 0.9600 .
C39 O7 1.159(11) .
C39 N5 1.296(11) .
C39 H39 0.9300 .

loop_
_geom_torsion_atom_site_label_1
_geom_torsion_atom_site_label_2
_geom_torsion_atom_site_label_3
_geom_torsion_atom_site_label_4
_geom_torsion
_geom_torsion_site_symmetry_1
C24 N4 C22 N3 0.3(5) .
Zn1 N4 C22 N3 -167.3(3) 8_765
N4 C22 N3 C23 0.6(5) .
N4 C22 N3 C21 176.7(4) .
C22 N3 C21 C20 -72.5(6) .
C23 N3 C21 C20 102.8(5) .
Zn1 O6 C36 O5 5.2(7) 3_656
Zn1 O6 C36 C33 -170.8(3) 3_656
N1 C2 C3 C4 -178.9(4) .
C7 C2 C3 C4 0.3(6) .
N1 C2 C3 N2 -0.1(4) .
C7 C2 C3 N2 179.1(4) .
N2 C3 C4 C5 -178.9(5) .
C2 C3 C4 C5 -0.5(7) .
C3 C4 C5 C6 -0.1(8) .
C4 C5 C6 C7 1.0(9) .
N1 C2 C7 C6 179.6(4) .
C3 C2 C7 C6 0.6(6) .
C5 C6 C7 C2 -1.2(7) .
N2 C8 C9 O1 -62.4(4) .
C15 C10 C11 C12 -1.2(6) .
O1 C10 C11 C12 177.6(4) .
C10 C11 C12 C13 0.4(7) .
C11 C12 C13 C14 0.5(6) .
C11 C12 C13 C19 -178.0(4) .
C12 C13 C14 C16 -179.7(4) .
C19 C13 C14 C16 -1.2(6) .
C12 C13 C14 C15 -0.6(6) .
C19 C13 C14 C15 177.9(4) .
O1 C10 C15 C14 -177.8(4) .
C11 C10 C15 C14 1.1(6) .
C13 C14 C15 C10 -0.1(6) .
C16 C14 C15 C10 178.9(4) .
C13 C14 C16 C17 1.9(6) .
C15 C14 C16 C17 -177.1(4) .
C14 C16 C17 O2 179.2(4) .
C14 C16 C17 C18 -1.2(6) .
C16 C17 C18 C19 -0.1(7) .
O2 C17 C18 C19 179.5(4) .
C17 C18 C19 C13 0.9(7) .
C14 C13 C19 C18 -0.2(6) .
C12 C13 C19 C18 178.3(4) .
N3 C21 C20 O2 -58.3(5) .
C22 N3 C23 C28 178.6(6) .
C21 N3 C23 C28 2.6(9) .
C22 N3 C23 C24 -1.2(5) .
C21 N3 C23 C24 -177.2(4) .
C22 N4 C24 C23 -1.0(5) .
Zn1 N4 C24 C23 167.2(3) 8_765
C22 N4 C24 C25 178.0(5) .
Zn1 N4 C24 C25 -13.7(7) 8_765
C28 C23 C24 N4 -178.5(5) .
N3 C23 C24 N4 1.4(5) .
C28 C23 C24 C25 2.4(8) .
N3 C23 C24 C25 -177.8(4) .
N4 C24 C25 C26 -178.8(5) .
C23 C24 C25 C26 0.2(8) .
C24 C25 C26 C27 -1.4(11) .
C25 C26 C27 C28 0.1(13) .
N3 C23 C28 C27 176.7(6) .
C24 C23 C28 C27 -3.5(10) .
C26 C27 C28 C23 2.3(12) .
O3 C29 C30 C35 22.6(6) .
O4 C29 C30 C35 -156.4(4) .
O3 C29 C30 C31 -159.5(4) .
O4 C29 C30 C31 21.5(6) .
C35 C30 C31 C32 -1.4(6) .
C29 C30 C31 C32 -179.3(4) .
C30 C31 C32 C33 1.8(6) .
C31 C32 C33 C34 -1.1(7) .
C31 C32 C33 C36 176.0(4) .
O5 C36 C33 C34 3.7(8) .
O6 C36 C33 C34 179.8(5) .
Zn1 C36 C33 C34 150.3(16) 3_656
O5 C36 C33 C32 -173.4(5) .
O6 C36 C33 C32 2.7(7) .
Zn1 C36 C33 C32 -27(2) 3_656
C32 C33 C34 C35 0.0(8) .
C36 C33 C34 C35 -177.1(5) .
C31 C30 C35 C34 0.4(7) .
C29 C30 C35 C34 178.3(5) .
C33 C34 C35 C30 0.3(9) .
N2 C1 N1 C2 0.4(4) .
N2 C1 N1 Zn1 174.7(2) .
C3 C2 N1 C1 -0.2(4) .
C7 C2 N1 C1 -179.3(4) .
C3 C2 N1 Zn1 -174.0(3) .
C7 C2 N1 Zn1 6.9(6) .
O4 Zn1 N1 C1 -25.4(3) .
O6 Zn1 N1 C1 91.4(3) 3_646
N4 Zn1 N1 C1 -126.6(3) 8_755
C36 Zn1 N1 C1 120.1(4) 3_646
O4 Zn1 N1 C2 147.3(3) .
O6 Zn1 N1 C2 -95.8(4) 3_646
N4 Zn1 N1 C2 46.2(3) 8_755
C36 Zn1 N1 C2 -67.1(4) 3_646
N1 C1 N2 C3 -0.5(5) .
N1 C1 N2 C8 -172.3(3) .
C4 C3 N2 C1 179.0(5) .
C2 C3 N2 C1 0.4(4) .
C4 C3 N2 C8 -9.3(7) .
C2 C3 N2 C8 172.1(4) .
C9 C8 N2 C1 87.6(5) .
C9 C8 N2 C3 -82.6(5) .
O7 C39 N5 C37 9.1(14) .
O7 C39 N5 C38 -172.6(9) .
C15 C10 O1 C9 -173.9(4) .
C11 C10 O1 C9 7.3(6) .
C8 C9 O1 C10 177.9(3) .
C16 C17 O2 C20 6.5(6) .
C18 C17 O2 C20 -173.1(4) .
C21 C20 O2 C17 174.5(3) .
O3 C29 O4 Zn1 4.9(6) .
C30 C29 O4 Zn1 -176.2(2) .
O6 Zn1 O4 C29 -62.6(4) 3_646
N1 Zn1 O4 C29 51.6(3) .
N4 Zn1 O4 C29 157.6(3) 8_755
C36 Zn1 O4 C29 -81.0(4) 3_646
